data_9000187
loop_
_publ_author_name
'Moore, P. B.'

_publ_section_title
;
 A novel octahedral framework structure: gageite
;
_journal_name_full 'American Mineralogist'
_journal_page_first 1005
_journal_page_last 1017
_journal_volume 54
_journal_year 1969
_chemical_formula_sum 'H10 Mg2.01 Mn4.99 O15 Si2'
_chemical_name_mineral Gageite
_space_group_IT_number 58
_symmetry_space_group_name_Hall '-P 2 2n'
_symmetry_space_group_name_H-M 'P n n m'
_cell_angle_alpha 90
_cell_angle_beta 90
_cell_angle_gamma 90
_cell_formula_units_Z 2
_cell_length_a 13.79
_cell_length_b 13.68
_cell_length_c 3.279
_cell_volume 618.574
_database_code_amcsd 0000192
_exptl_crystal_density_diffrn 3.378
_cod_original_formula_sum 'Mg2.01 Mn4.99 Si2 O15 H10'
_cod_database_code 9000187

loop_
_space_group_symop_operation_xyz
x,y,z
1/2+x,1/2-y,1/2+z
1/2-x,1/2+y,1/2-z
1/2-x,1/2+y,1/2+z
1/2+x,1/2-y,1/2-z
x,y,-z
-x,-y,z
-x,-y,-z

loop_
_atom_site_label
_atom_site_fract_x
_atom_site_fract_y
_atom_site_fract_z
_atom_site_occupancy
_atom_site_U_iso_or_equiv
_atom_site_type_symbol
_atom_site_attached_hydrogens
Mg1 0.00000 0.00000 0.50000 0.83000 0.00532 Mg 0
Mn1 0.00000 0.00000 0.50000 0.17000 0.00532 Mn 0
Mg2 0.33820 0.38470 0.50000 0.59000 0.01026 Mg 0
Mn2 0.33820 0.38470 0.50000 0.41000 0.01026 Mn 0
Mn3 0.42270 0.15200 0.00000 1.00000 0.01469 Mn 0
Mn4 0.10130 0.44930 0.00000 1.00000 0.01001 Mn 0
Si1 0.21110 0.09740 0.50000 0.50000 0.00405 Si 0
Si2 0.06840 0.19520 0.00000 0.50000 0.00215 Si 0
O1 0.50000 0.00000 0.00000 1.00000 0.01925 O 0
O-H2 0.33160 0.09400 0.50000 1.00000 0.01988 O 1
O-H3 0.34110 0.28600 0.00000 1.00000 0.00950 O 1
O-H4 0.49010 0.40290 0.50000 0.50000 0.01900 O 1
O-H5 0.35050 0.48950 0.00000 1.00000 0.01608 O 1
O-H6 0.18790 0.39040 0.50000 1.00000 0.00975 O 1
O-H7 0.01760 0.30600 0.00000 0.50000 0.01621 O 1
O8 0.15560 0.17990 0.32300 0.50000 0.00367 O 0
O9 0.19280 0.14750 0.02400 0.50000 0.01646 O 0

loop_
_cod_changelog_entry_id
_cod_changelog_entry_author
_cod_changelog_entry_date
_cod_changelog_entry_text
1
;cod-tools version 3.8.0
Id: cif_guess_AMCSD_atom_types 9574 2023-05-10 09:00:05Z saulius
;
2023-05-10T18:45:54+03:00
;Derived atom types and hydrogen counts
from atom names that follow the AMCSD naming convention
(Wat == water, O-H == hydroxyl).
;

loop_
_cod_related_entry_id
_cod_related_entry_database
_cod_related_entry_code
1 AMCSD 0000192
